data_1507136
loop_
_publ_author_name
'Liu, Xiaogang'
'Cole, Jacqueline M.'
'Waddell, Paul G.'
'Lin, Tze-Chia'
'Radia, Jignesh'
'Zeidler, Anita'

_publ_section_title
;
 Molecular origins of optoelectronic properties in coumarin dyes: toward
 designer solar cell and laser applications.
;
_journal_issue 1
_journal_name_full 'The journal of physical chemistry. A'
_journal_page_first 727
_journal_page_last 737
_journal_paper_doi 10.1021/jp209925y
_journal_volume 116
_journal_year 2012
_chemical_formula_moiety 'C19 H23 N O2'
_chemical_formula_sum 'C19 H23 N O2'
_chemical_formula_weight 297.38
_chemical_name_common 'Coumarin 487'
_chemical_name_systematic ?
_space_group_IT_number 14
_symmetry_cell_setting monoclinic
_symmetry_space_group_name_Hall '-P 2ybc'
_symmetry_space_group_name_H-M 'P 1 21/c 1'
_atom_sites_solution_hydrogens geom
_atom_sites_solution_primary direct
_atom_sites_solution_secondary difmap
_audit_creation_method SHELXL-97
_cell_angle_alpha 90.00
_cell_angle_beta 116.454(4)
_cell_angle_gamma 90.00
_cell_formula_units_Z 8
_cell_length_a 22.261(9)
_cell_length_b 7.709(3)
_cell_length_c 20.227(8)
_cell_measurement_reflns_used 0
_cell_measurement_temperature 150(2)
_cell_measurement_theta_max 33.1
_cell_measurement_theta_min 1.8
_cell_volume 3108(2)
_computing_cell_refinement
; 
  
;
_computing_data_collection
; 
  
;
_computing_data_reduction
; 
  
;
_computing_structure_refinement 'SHELXL-97 (Sheldrick, 1997)'
_computing_structure_solution 'SHELXS-97 (Sheldrick, 1990)'
_diffrn_ambient_temperature 150(2)
_diffrn_detector_area_resol_mean 28.5714
_diffrn_measured_fraction_theta_full 0.982
_diffrn_measured_fraction_theta_max 0.982
_diffrn_measurement_device_type 'Rigaku Saturn 724+ CCD'
_diffrn_measurement_method 'profile data from \w-scans'
_diffrn_radiation_monochromator graphite
_diffrn_radiation_source 'fine-focus sealed tube'
_diffrn_radiation_type MoK\a
_diffrn_radiation_wavelength 0.71073
_diffrn_reflns_av_R_equivalents 0.0524
_diffrn_reflns_av_sigmaI/netI 0.0979
_diffrn_reflns_limit_h_max 28
_diffrn_reflns_limit_h_min -22
_diffrn_reflns_limit_k_max 9
_diffrn_reflns_limit_k_min -6
_diffrn_reflns_limit_l_max 15
_diffrn_reflns_limit_l_min -26
_diffrn_reflns_number 10953
_diffrn_reflns_theta_full 27.48
_diffrn_reflns_theta_max 27.48
_diffrn_reflns_theta_min 2.01
_exptl_absorpt_coefficient_mu 0.082
_exptl_absorpt_correction_T_max 0.969
_exptl_absorpt_correction_T_min 0.961
_exptl_absorpt_correction_type multi-scan
_exptl_absorpt_process_details 'Sortav Blessing (1997)'
_exptl_crystal_colour Yellow
_exptl_crystal_density_diffrn 1.271
_exptl_crystal_density_method 'not measured'
_exptl_crystal_description Block
_exptl_crystal_F_000 1280
_exptl_crystal_size_max 0.52
_exptl_crystal_size_mid 0.40
_exptl_crystal_size_min 0.38
_refine_diff_density_max 0.255
_refine_diff_density_min -0.280
_refine_diff_density_rms 0.054
_refine_ls_extinction_method none
_refine_ls_goodness_of_fit_ref 0.918
_refine_ls_hydrogen_treatment refall
_refine_ls_matrix_type full
_refine_ls_number_parameters 581
_refine_ls_number_reflns 6986
_refine_ls_number_restraints 0
_refine_ls_restrained_S_all 0.918
_refine_ls_R_factor_all 0.0758
_refine_ls_R_factor_gt 0.0517
_refine_ls_shift/su_max 0.001
_refine_ls_shift/su_mean 0.000
_refine_ls_structure_factor_coef Fsqd
_refine_ls_weighting_details 'calc w=1/[\s^2^(Fo^2^)+(0.0590P)^2^+0.0000P] where P=(Fo^2^+2Fc^2^)/3'
_refine_ls_weighting_scheme calc
_refine_ls_wR_factor_gt 0.1184
_refine_ls_wR_factor_ref 0.1360
_reflns_number_gt 4218
_reflns_number_total 6986
_reflns_threshold_expression >2sigma(I)
_cod_data_source_file jp209925y_si_002.cif
_cod_data_source_block coumarin487
_cod_original_sg_symbol_H-M P2(1)/c
_cod_database_code 1507136

loop_
_symmetry_equiv_pos_as_xyz
'x, y, z'
'-x, y+1/2, -z+1/2'
'-x, -y, -z'
'x, -y-1/2, z-1/2'

loop_
_atom_site_label
_atom_site_type_symbol
_atom_site_fract_x
_atom_site_fract_y
_atom_site_fract_z
_atom_site_U_iso_or_equiv
_atom_site_adp_type
_atom_site_occupancy
_atom_site_symmetry_multiplicity
_atom_site_calc_flag
C1 C 0.22166(9) 0.2484(2) 0.22952(10) 0.0327(4) Uani 1 1 d
C2 C 0.11253(9) 0.6559(2) 0.20526(10) 0.0343(4) Uani 1 1 d
C3 C 0.15804(9) 0.5129(3) 0.23480(10) 0.0334(4) Uani 1 1 d
C4 C 0.17514(8) 0.4029(2) 0.19334(9) 0.0288(4) Uani 1 1 d
C5 C 0.15700(9) 0.3386(2) 0.06167(9) 0.0283(4) Uani 1 1 d
C6 C 0.12819(9) 0.3787(2) -0.01227(9) 0.0285(4) Uani 1 1 d
C7 C 0.08437(8) 0.5226(2) -0.03882(9) 0.0274(4) Uani 1 1 d
C8 C 0.07205(8) 0.6260(2) 0.01163(9) 0.0277(4) Uani 1 1 d
C9 C 0.10295(8) 0.5790(2) 0.08568(9) 0.0274(4) Uani 1 1 d
C10 C 0.14630(8) 0.4372(2) 0.11442(9) 0.0267(4) Uani 1 1 d
C11 C 0.06165(11) 0.4523(3) -0.16767(10) 0.0363(4) Uani 1 1 d
C12 C 0.01406(11) 0.7177(3) -0.14153(11) 0.0389(5) Uani 1 1 d
C13 C 0.14208(10) 0.2707(3) -0.06602(10) 0.0345(4) Uani 1 1 d
C14 C 0.07991(10) 0.2684(2) -0.14085(10) 0.0359(4) Uani 1 1 d
C15 C 0.02892(11) 0.8561(3) -0.08365(12) 0.0393(5) Uani 1 1 d
C16 C 0.02704(10) 0.7822(2) -0.01502(11) 0.0346(4) Uani 1 1 d
C17 C 0.28481(10) 0.2588(3) 0.21657(12) 0.0373(5) Uani 1 1 d
C18 C 0.24672(12) 0.2490(3) 0.31413(12) 0.0490(6) Uani 1 1 d
C19 C 0.18416(11) 0.0769(3) 0.20044(13) 0.0420(5) Uani 1 1 d
C1' C 0.27758(9) 0.7903(2) 1.00429(10) 0.0320(4) Uani 1 1 d
C2' C 0.38117(9) 0.3776(2) 1.09308(10) 0.0336(4) Uani 1 1 d
C3' C 0.33723(9) 0.5244(2) 1.07574(10) 0.0328(4) Uani 1 1 d
C4' C 0.32327(8) 0.6313(2) 1.01718(9) 0.0284(4) Uani 1 1 d
C5' C 0.34537(8) 0.6823(2) 0.90437(9) 0.0276(4) Uani 1 1 d
C6' C 0.37485(8) 0.6324(2) 0.86004(9) 0.0280(4) Uani 1 1 d
C7' C 0.41670(8) 0.4840(2) 0.87863(9) 0.0276(4) Uani 1 1 d
C8' C 0.42611(8) 0.3867(2) 0.94160(9) 0.0273(4) Uani 1 1 d
C9' C 0.39504(8) 0.4425(2) 0.98399(9) 0.0281(4) Uani 1 1 d
C10' C 0.35342(8) 0.5892(2) 0.96848(9) 0.0283(4) Uani 1 1 d
C11' C 0.44311(10) 0.5396(3) 0.77310(11) 0.0362(4) Uani 1 1 d
C12' C 0.48339(11) 0.2724(3) 0.84672(12) 0.0386(5) Uani 1 1 d
C13' C 0.36298(10) 0.7334(2) 0.79158(10) 0.0331(4) Uani 1 1 d
C14' C 0.42571(10) 0.7271(3) 0.77884(11) 0.0353(4) Uani 1 1 d
C15' C 0.46484(11) 0.1421(3) 0.89041(11) 0.0376(5) Uani 1 1 d
C16' C 0.46827(10) 0.2240(2) 0.96072(11) 0.0326(4) Uani 1 1 d
C17' C 0.21464(10) 0.7741(3) 0.92950(11) 0.0364(4) Uani 1 1 d
C18' C 0.25226(11) 0.8055(3) 1.06338(12) 0.0413(5) Uani 1 1 d
C19' C 0.31711(11) 0.9582(3) 1.00925(12) 0.0390(5) Uani 1 1 d
H3 H 0.1723(10) 0.498(2) 0.2842(12) 0.053(6) Uiso 1 1 d
H5 H 0.1865(8) 0.2366(19) 0.0784(9) 0.018(4) Uiso 1 1 d
H11A H 0.0958(9) 0.497(2) -0.1827(11) 0.037(5) Uiso 1 1 d
H12A H 0.0246(10) 0.764(2) -0.1786(12) 0.047(6) Uiso 1 1 d
H13A H 0.1814(10) 0.321(2) -0.0703(11) 0.046(6) Uiso 1 1 d
H14A H 0.0906(9) 0.200(2) -0.1769(11) 0.037(5) Uiso 1 1 d
H15A H 0.0769(11) 0.902(3) -0.0665(12) 0.060(7) Uiso 1 1 d
H16A H 0.0411(10) 0.871(2) 0.0240(12) 0.049(6) Uiso 1 1 d
H17A H 0.3053(11) 0.366(3) 0.2311(13) 0.062(7) Uiso 1 1 d
H18A H 0.2731(11) 0.362(3) 0.3361(13) 0.064(7) Uiso 1 1 d
H19A H 0.2173(12) -0.021(3) 0.2223(13) 0.069(7) Uiso 1 1 d
H11B H 0.0161(10) 0.459(2) -0.2129(12) 0.055(6) Uiso 1 1 d
H12B H -0.0377(12) 0.689(3) -0.1615(13) 0.069(7) Uiso 1 1 d
H13B H 0.1562(10) 0.147(2) -0.0433(11) 0.046(6) Uiso 1 1 d
H14B H 0.0420(9) 0.208(2) -0.1308(10) 0.033(5) Uiso 1 1 d
H15B H -0.0055(9) 0.954(2) -0.1031(10) 0.035(5) Uiso 1 1 d
H16B H -0.0215(11) 0.745(2) -0.0256(12) 0.054(6) Uiso 1 1 d
H17B H 0.2744(12) 0.238(3) 0.1635(15) 0.065(7) Uiso 1 1 d
H18B H 0.2752(11) 0.147(2) 0.3331(12) 0.049(6) Uiso 1 1 d
H19B H 0.1690(12) 0.062(3) 0.1430(14) 0.073(8) Uiso 1 1 d
H17C H 0.3163(11) 0.164(3) 0.2456(12) 0.055(6) Uiso 1 1 d
H18C H 0.2072(12) 0.230(3) 0.3244(14) 0.068(7) Uiso 1 1 d
H19C H 0.1447(11) 0.065(3) 0.2089(12) 0.056(6) Uiso 1 1 d
H3' H 0.3171(9) 0.542(2) 1.1096(11) 0.037(5) Uiso 1 1 d
H5' H 0.3186(8) 0.790(2) 0.8911(9) 0.022(4) Uiso 1 1 d
H11C H 0.4091(9) 0.486(2) 0.7229(11) 0.035(5) Uiso 1 1 d
H12C H 0.4723(9) 0.222(2) 0.7964(11) 0.032(5) Uiso 1 1 d
H13C H 0.3507(9) 0.853(2) 0.7939(10) 0.035(5) Uiso 1 1 d
H14C H 0.4634(9) 0.782(2) 0.8206(11) 0.032(5) Uiso 1 1 d
H15C H 0.4180(11) 0.106(3) 0.8609(12) 0.053(6) Uiso 1 1 d
H16C H 0.4524(10) 0.143(2) 0.9851(12) 0.048(6) Uiso 1 1 d
H11D H 0.4886(10) 0.532(2) 0.7727(11) 0.047(6) Uiso 1 1 d
H12D H 0.5320(11) 0.297(3) 0.8688(13) 0.056(6) Uiso 1 1 d
H13D H 0.3242(10) 0.673(2) 0.7455(12) 0.051(6) Uiso 1 1 d
H14D H 0.4179(10) 0.794(2) 0.7335(12) 0.049(6) Uiso 1 1 d
H15D H 0.4954(9) 0.040(2) 0.8994(10) 0.033(5) Uiso 1 1 d
H16D H 0.5164(11) 0.254(2) 0.9940(12) 0.051(6) Uiso 1 1 d
H17D H 0.1860(10) 0.887(3) 0.9216(11) 0.051(6) Uiso 1 1 d
H18D H 0.2209(11) 0.914(3) 1.0537(12) 0.053(6) Uiso 1 1 d
H19D H 0.3379(10) 0.968(2) 0.9770(12) 0.045(6) Uiso 1 1 d
H17E H 0.1863(11) 0.673(3) 0.9326(12) 0.052(6) Uiso 1 1 d
H18E H 0.2894(11) 0.821(3) 1.1126(13) 0.056(7) Uiso 1 1 d
H19E H 0.2857(10) 1.065(2) 1.0043(10) 0.043(6) Uiso 1 1 d
H17F H 0.2241(10) 0.751(2) 0.8864(12) 0.051(6) Uiso 1 1 d
H18F H 0.2266(10) 0.702(2) 1.0660(11) 0.041(6) Uiso 1 1 d
H19F H 0.3566(12) 0.969(3) 1.0602(14) 0.077(8) Uiso 1 1 d
N1 N 0.05468(7) 0.56258(19) -0.11242(8) 0.0320(4) Uani 1 1 d
N1' N 0.44649(7) 0.43481(18) 0.83519(8) 0.0313(3) Uani 1 1 d
O1 O 0.08708(6) 0.68605(15) 0.13059(7) 0.0330(3) Uani 1 1 d
O2 O 0.09384(7) 0.75340(17) 0.23958(8) 0.0436(4) Uani 1 1 d
O1' O 0.40818(6) 0.34003(15) 1.04529(6) 0.0321(3) Uani 1 1 d
O2' O 0.39729(7) 0.28181(17) 1.14616(7) 0.0437(4) Uani 1 1 d

loop_
_atom_site_aniso_label
_atom_site_aniso_U_11
_atom_site_aniso_U_22
_atom_site_aniso_U_33
_atom_site_aniso_U_23
_atom_site_aniso_U_13
_atom_site_aniso_U_12
C1 0.0326(9) 0.0461(11) 0.0192(9) 0.0061(8) 0.0113(8) 0.0070(8)
C2 0.0359(10) 0.0447(11) 0.0243(9) -0.0057(8) 0.0153(8) -0.0038(9)
C3 0.0356(10) 0.0451(11) 0.0201(9) -0.0019(8) 0.0129(8) 0.0012(9)
C4 0.0274(8) 0.0390(10) 0.0196(9) 0.0010(7) 0.0101(7) -0.0014(8)
C5 0.0314(9) 0.0332(9) 0.0207(9) 0.0024(7) 0.0120(8) 0.0032(8)
C6 0.0325(9) 0.0345(9) 0.0199(9) 0.0006(7) 0.0130(7) 0.0002(8)
C7 0.0285(8) 0.0354(9) 0.0172(8) 0.0016(7) 0.0092(7) -0.0035(8)
C8 0.0285(9) 0.0323(9) 0.0214(9) 0.0010(7) 0.0101(7) 0.0010(7)
C9 0.0303(9) 0.0323(9) 0.0216(9) -0.0026(7) 0.0135(8) -0.0001(7)
C10 0.0288(9) 0.0327(9) 0.0185(8) 0.0002(7) 0.0103(7) -0.0004(7)
C11 0.0456(11) 0.0436(11) 0.0182(9) 0.0012(8) 0.0128(9) 0.0002(10)
C12 0.0431(11) 0.0438(11) 0.0269(10) 0.0106(9) 0.0129(9) 0.0073(9)
C13 0.0401(10) 0.0427(11) 0.0212(9) -0.0008(8) 0.0140(8) 0.0028(9)
C14 0.0447(11) 0.0398(10) 0.0209(9) -0.0030(8) 0.0125(9) -0.0005(9)
C15 0.0441(11) 0.0375(10) 0.0362(11) 0.0110(9) 0.0178(10) 0.0081(10)
C16 0.0382(10) 0.0373(10) 0.0275(10) 0.0033(8) 0.0139(9) 0.0035(9)
C17 0.0334(10) 0.0508(13) 0.0273(10) 0.0028(9) 0.0130(9) 0.0049(10)
C18 0.0532(13) 0.0730(16) 0.0222(10) 0.0163(10) 0.0180(10) 0.0205(13)
C19 0.0432(11) 0.0434(12) 0.0419(13) 0.0118(10) 0.0213(10) 0.0041(10)
C1' 0.0333(9) 0.0422(10) 0.0228(9) -0.0044(8) 0.0145(8) -0.0021(8)
C2' 0.0355(9) 0.0445(11) 0.0203(9) 0.0016(8) 0.0121(8) -0.0057(9)
C3' 0.0363(10) 0.0429(10) 0.0217(9) -0.0007(8) 0.0152(8) -0.0036(9)
C4' 0.0266(8) 0.0374(9) 0.0192(8) -0.0022(7) 0.0084(7) -0.0050(8)
C5' 0.0292(9) 0.0326(9) 0.0197(9) 0.0007(7) 0.0097(7) -0.0007(8)
C6' 0.0297(9) 0.0336(9) 0.0192(8) -0.0013(7) 0.0094(7) -0.0024(8)
C7' 0.0278(8) 0.0345(9) 0.0187(8) -0.0049(7) 0.0088(7) -0.0068(8)
C8' 0.0278(8) 0.0316(9) 0.0199(8) -0.0025(7) 0.0083(7) -0.0017(7)
C9' 0.0300(9) 0.0336(9) 0.0167(8) 0.0027(7) 0.0067(7) -0.0033(8)
C10' 0.0290(9) 0.0367(9) 0.0181(8) -0.0013(7) 0.0096(7) -0.0043(8)
C11' 0.0437(11) 0.0444(11) 0.0265(10) -0.0019(8) 0.0211(9) -0.0048(9)
C12' 0.0409(11) 0.0459(11) 0.0316(11) -0.0050(9) 0.0186(9) 0.0056(10)
C13' 0.0416(11) 0.0369(10) 0.0227(9) 0.0034(8) 0.0162(9) 0.0010(9)
C14' 0.0436(11) 0.0406(10) 0.0272(10) 0.0010(8) 0.0207(9) -0.0031(9)
C15' 0.0431(11) 0.0369(10) 0.0299(11) -0.0058(8) 0.0137(9) 0.0037(10)
C16' 0.0345(10) 0.0347(10) 0.0270(10) 0.0000(8) 0.0123(8) 0.0027(8)
C17' 0.0318(9) 0.0485(12) 0.0277(10) 0.0003(9) 0.0120(8) 0.0039(10)
C18' 0.0440(11) 0.0566(13) 0.0302(11) -0.0047(10) 0.0228(10) 0.0023(11)
C19' 0.0447(12) 0.0412(11) 0.0330(11) -0.0054(9) 0.0189(10) -0.0019(10)
N1 0.0388(8) 0.0361(8) 0.0182(7) 0.0034(6) 0.0101(7) 0.0027(7)
N1' 0.0387(8) 0.0355(8) 0.0234(8) -0.0015(6) 0.0172(7) -0.0003(7)
O1 0.0381(7) 0.0398(7) 0.0218(7) -0.0024(5) 0.0139(6) 0.0055(6)
O2 0.0513(8) 0.0531(8) 0.0310(8) -0.0102(6) 0.0224(7) 0.0054(7)
O1' 0.0362(7) 0.0395(7) 0.0198(6) 0.0051(5) 0.0117(6) 0.0006(6)
O2' 0.0507(8) 0.0535(8) 0.0278(7) 0.0136(6) 0.0184(7) 0.0014(7)

loop_
_atom_type_symbol
_atom_type_description
_atom_type_scat_dispersion_real
_atom_type_scat_dispersion_imag
_atom_type_scat_source
C C 0.0033 0.0016 'International Tables Vol C Tables 4.2.6.8 and 6.1.1.4'
H H 0.0000 0.0000 'International Tables Vol C Tables 4.2.6.8 and 6.1.1.4'
N N 0.0061 0.0033 'International Tables Vol C Tables 4.2.6.8 and 6.1.1.4'
O O 0.0106 0.0060 'International Tables Vol C Tables 4.2.6.8 and 6.1.1.4'

loop_
_geom_angle_atom_site_label_1
_geom_angle_atom_site_label_2
_geom_angle_atom_site_label_3
_geom_angle
C4 C1 C19 110.49(15)
C4 C1 C17 110.58(15)
C19 C1 C17 111.16(17)
C4 C1 C18 111.11(16)
C19 C1 C18 107.05(17)
C17 C1 C18 106.33(17)
O2 C2 O1 116.35(17)
O2 C2 C3 126.53(17)
O1 C2 C3 117.13(15)
C4 C3 C2 124.16(17)
C4 C3 H3 122.8(13)
C2 C3 H3 112.9(13)
C3 C4 C10 117.07(16)
C3 C4 C1 120.32(16)
C10 C4 C1 122.59(15)
C6 C5 C10 123.10(16)
C6 C5 H5 118.1(10)
C10 C5 H5 118.8(10)
C5 C6 C7 119.85(16)
C5 C6 C13 120.97(16)
C7 C6 C13 119.18(15)
N1 C7 C8 120.22(15)
N1 C7 C6 120.43(15)
C8 C7 C6 119.35(15)
C9 C8 C7 117.96(15)
C9 C8 C16 121.74(15)
C7 C8 C16 120.30(15)
O1 C9 C8 113.80(15)
O1 C9 C10 121.49(15)
C8 C9 C10 124.71(15)
C9 C10 C5 115.01(15)
C9 C10 C4 118.85(15)
C5 C10 C4 126.14(15)
N1 C11 C14 111.98(15)
N1 C11 H11A 112.7(11)
C14 C11 H11A 108.3(10)
N1 C11 H11B 104.7(11)
C14 C11 H11B 111.7(11)
H11A C11 H11B 107.3(16)
N1 C12 C15 112.65(16)
N1 C12 H12A 107.4(12)
C15 C12 H12A 107.6(12)
N1 C12 H12B 110.7(12)
C15 C12 H12B 105.7(12)
H12A C12 H12B 112.8(17)
C6 C13 C14 109.53(16)
C6 C13 H13A 108.5(11)
C14 C13 H13A 111.2(12)
C6 C13 H13B 107.8(11)
C14 C13 H13B 112.8(11)
H13A C13 H13B 106.8(15)
C11 C14 C13 108.97(16)
C11 C14 H14A 110.1(10)
C13 C14 H14A 108.6(11)
C11 C14 H14B 111.8(9)
C13 C14 H14B 105.2(10)
H14A C14 H14B 111.9(14)
C12 C15 C16 111.03(17)
C12 C15 H15A 109.9(12)
C16 C15 H15A 105.5(13)
C12 C15 H15B 110.9(10)
C16 C15 H15B 107.9(10)
H15A C15 H15B 111.5(15)
C8 C16 C15 110.04(16)
C8 C16 H16A 110.3(12)
C15 C16 H16A 110.1(12)
C8 C16 H16B 108.6(11)
C15 C16 H16B 111.3(12)
H16A C16 H16B 106.4(17)
C1 C17 H17A 110.4(14)
C1 C17 H17B 112.2(13)
H17A C17 H17B 109.2(18)
C1 C17 H17C 108.4(12)
H17A C17 H17C 110.1(18)
H17B C17 H17C 106.3(16)
C1 C18 H18A 109.6(13)
C1 C18 H18B 106.6(12)
H18A C18 H18B 111.4(17)
C1 C18 H18C 108.2(14)
H18A C18 H18C 114.6(18)
H18B C18 H18C 106.1(17)
C1 C19 H19A 108.1(13)
C1 C19 H19B 111.3(12)
H19A C19 H19B 102.3(17)
C1 C19 H19C 113.2(12)
H19A C19 H19C 113.3(17)
H19B C19 H19C 108.2(18)
C18' C1' C4' 111.90(16)
C18' C1' C17' 106.35(16)
C4' C1' C17' 110.16(15)
C18' C1' C19' 106.36(16)
C4' C1' C19' 110.02(15)
C17' C1' C19' 111.97(16)
O2' C2' O1' 116.23(17)
O2' C2' C3' 126.52(17)
O1' C2' C3' 117.25(15)
C4' C3' C2' 123.89(17)
C4' C3' H3' 121.7(10)
C2' C3' H3' 114.4(10)
C3' C4' C10' 117.31(16)
C3' C4' C1' 120.49(16)
C10' C4' C1' 122.20(15)
C6' C5' C10' 123.22(16)
C6' C5' H5' 117.6(10)
C10' C5' H5' 119.2(10)
C5' C6' C7' 119.97(16)
C5' C6' C13' 120.90(16)
C7' C6' C13' 119.13(15)
N1' C7' C8' 120.83(16)
N1' C7' C6' 120.18(15)
C8' C7' C6' 118.98(15)
C9' C8' C7' 118.57(15)
C9' C8' C16' 121.54(15)
C7' C8' C16' 119.88(15)
O1' C9' C8' 114.25(15)
O1' C9' C10' 120.89(15)
C8' C9' C10' 124.86(15)
C9' C10' C5' 114.37(15)
C9' C10' C4' 119.05(15)
C5' C10' C4' 126.57(16)
N1' C11' C14' 112.17(15)
N1' C11' H11C 110.6(10)
C14' C11' H11C 110.7(10)
N1' C11' H11D 107.7(11)
C14' C11' H11D 110.0(11)
H11C C11' H11D 105.3(14)
N1' C12' C15' 112.52(16)
N1' C12' H12C 107.7(10)
C15' C12' H12C 108.8(10)
N1' C12' H12D 109.5(12)
C15' C12' H12D 113.1(13)
H12C C12' H12D 104.8(16)
C6' C13' C14' 109.83(16)
C6' C13' H13C 112.6(11)
C14' C13' H13C 109.7(11)
C6' C13' H13D 108.9(11)
C14' C13' H13D 106.6(11)
H13C C13' H13D 109.0(15)
C11' C14' C13' 109.10(16)
C11' C14' H14C 109.1(10)
C13' C14' H14C 109.6(11)
C11' C14' H14D 111.6(11)
C13' C14' H14D 109.9(12)
H14C C14' H14D 107.5(15)
C12' C15' C16' 110.89(16)
C12' C15' H15C 108.9(12)
C16' C15' H15C 106.4(12)
C12' C15' H15D 106.7(10)
C16' C15' H15D 114.0(11)
H15C C15' H15D 109.9(15)
C8' C16' C15' 109.71(16)
C8' C16' H16C 110.0(12)
C15' C16' H16C 109.7(12)
C8' C16' H16D 109.7(11)
C15' C16' H16D 108.3(12)
H16C C16' H16D 109.5(17)
C1' C17' H17D 107.9(11)
C1' C17' H17E 108.5(12)
H17D C17' H17E 106.9(15)
C1' C17' H17F 114.7(12)
H17D C17' H17F 111.5(16)
H17E C17' H17F 107.0(16)
C1' C18' H18D 111.2(12)
C1' C18' H18E 111.4(13)
H18D C18' H18E 106.4(17)
C1' C18' H18F 113.4(11)
H18D C18' H18F 107.3(15)
H18E C18' H18F 106.8(17)
C1' C19' H19D 117.0(12)
C1' C19' H19E 108.2(10)
H19D C19' H19E 112.2(15)
C1' C19' H19F 110.2(13)
H19D C19' H19F 102.9(17)
H19E C19' H19F 105.6(16)
C7 N1 C12 122.48(15)
C7 N1 C11 122.33(15)
C12 N1 C11 115.19(15)
C7' N1' C12' 122.31(15)
C7' N1' C11' 122.83(15)
C12' N1' C11' 114.85(15)
C2 O1 C9 121.25(14)
C2' O1' C9' 121.55(14)

loop_
_geom_bond_atom_site_label_1
_geom_bond_atom_site_label_2
_geom_bond_distance
C6 C7 1.416(2)
C7 C8 1.415(2)
C8 C9 1.389(2)
C9 C10 1.402(2)
C5 C10 1.414(2)
C5 C6 1.375(2)
C9 O1 1.3844(19)
C2 O1 1.376(2)
C2 C3 1.435(3)
C3 C4 1.361(2)
C4 C10 1.455(2)
C2 O2 1.216(2)
C7 N1 1.368(2)
C6' C7' 1.416(2)
C7' C8' 1.411(2)
C8' C9' 1.388(2)
C9' C10' 1.406(2)
C5' C10' 1.422(2)
C5' C6' 1.381(2)
C9' O1' 1.3871(19)
C2' O1' 1.377(2)
C2' C3' 1.433(3)
C3' C4' 1.361(2)
C4' C10' 1.455(2)
C2' O2' 1.218(2)
C7' N1' 1.369(2)
C1 C4 1.534(2)
C1 C19 1.534(3)
C1 C17 1.543(3)
C1 C18 1.546(3)
C3 H3 0.91(2)
C5 H5 0.983(15)
C6 C13 1.507(2)
C8 C16 1.504(2)
C11 N1 1.467(2)
C11 C14 1.507(3)
C11 H11A 0.997(18)
C11 H11B 1.02(2)
C12 N1 1.456(2)
C12 C15 1.508(3)
C12 H12A 0.95(2)
C12 H12B 1.06(2)
C13 C14 1.530(3)
C13 H13A 1.00(2)
C13 H13B 1.043(19)
C14 H14A 1.012(19)
C14 H14B 1.061(18)
C15 C16 1.518(3)
C15 H15A 1.03(2)
C15 H15B 1.022(18)
C16 H16A 0.98(2)
C16 H16B 1.04(2)
C17 H17A 0.92(2)
C17 H17B 1.00(3)
C17 H17C 1.00(2)
C18 H18A 1.03(2)
C18 H18B 0.97(2)
C18 H18C 1.00(2)
C19 H19A 1.01(2)
C19 H19B 1.06(3)
C19 H19C 0.97(2)
C1' C18' 1.536(3)
C1' C4' 1.539(3)
C1' C17' 1.542(3)
C1' C19' 1.543(3)
C3' H3' 0.980(19)
C5' H5' 0.986(16)
C6' C13' 1.506(2)
C8' C16' 1.510(2)
C11' N1' 1.467(2)
C11' C14' 1.514(3)
C11' H11C 1.045(19)
C11' H11D 1.02(2)
C12' N1' 1.458(2)
C12' C15' 1.512(3)
C12' H12C 1.012(19)
C12' H12D 0.99(2)
C13' C14' 1.529(3)
C13' H13C 0.972(17)
C13' H13D 1.05(2)
C14' H14C 0.983(19)
C14' H14D 1.00(2)
C15' C16' 1.526(3)
C15' H15C 0.98(2)
C15' H15D 1.001(17)
C16' H16C 0.95(2)
C16' H16D 1.00(2)
C17' H17D 1.05(2)
C17' H17E 1.02(2)
C17' H17F 1.00(2)
C18' H18D 1.05(2)
C18' H18E 0.98(2)
C18' H18F 0.998(19)
C19' H19D 0.96(2)
C19' H19E 1.056(19)
C19' H19F 1.02(2)

loop_
_geom_torsion_atom_site_label_1
_geom_torsion_atom_site_label_2
_geom_torsion_atom_site_label_3
_geom_torsion_atom_site_label_4
_geom_torsion
C6 C7 N1 C11 5.4(3)
C8 C7 N1 C12 5.0(3)
C6' C7' N1' C11' 6.7(2)
C8' C7' N1' C12' 6.3(3)
O2 C2 C3 C4 177.05(19)
O1 C2 C3 C4 -2.7(3)
C2 C3 C4 C10 1.7(3)
C2 C3 C4 C1 -177.04(17)
C19 C1 C4 C3 115.09(19)
C17 C1 C4 C3 -121.41(19)
C18 C1 C4 C3 -3.6(2)
C19 C1 C4 C10 -63.6(2)
C17 C1 C4 C10 60.0(2)
C18 C1 C4 C10 177.77(17)
C10 C5 C6 C7 -1.4(3)
C10 C5 C6 C13 179.08(16)
C5 C6 C7 N1 -179.12(16)
C13 C6 C7 N1 0.4(2)
C5 C6 C7 C8 1.5(2)
C13 C6 C7 C8 -178.98(16)
N1 C7 C8 C9 179.44(15)
C6 C7 C8 C9 -1.2(2)
N1 C7 C8 C16 -0.9(2)
C6 C7 C8 C16 178.47(16)
C7 C8 C9 O1 -179.03(14)
C16 C8 C9 O1 1.3(2)
C7 C8 C9 C10 0.8(3)
C16 C8 C9 C10 -178.85(16)
O1 C9 C10 C5 179.16(15)
C8 C9 C10 C5 -0.6(3)
O1 C9 C10 C4 -0.1(2)
C8 C9 C10 C4 -179.93(16)
C6 C5 C10 C9 0.9(3)
C6 C5 C10 C4 -179.83(16)
C3 C4 C10 C9 -0.2(2)
C1 C4 C10 C9 178.47(15)
C3 C4 C10 C5 -179.43(17)
C1 C4 C10 C5 -0.7(3)
C5 C6 C13 C14 147.27(17)
C7 C6 C13 C14 -32.3(2)
N1 C11 C14 C13 -53.1(2)
C6 C13 C14 C11 57.6(2)
N1 C12 C15 C16 -50.2(2)
C9 C8 C16 C15 151.36(17)
C7 C8 C16 C15 -28.3(2)
C12 C15 C16 C8 52.8(2)
O2' C2' C3' C4' 177.07(19)
O1' C2' C3' C4' -2.9(3)
C2' C3' C4' C10' 2.0(3)
C2' C3' C4' C1' -177.64(16)
C18' C1' C4' C3' -0.4(2)
C17' C1' C4' C3' -118.44(19)
C19' C1' C4' C3' 117.64(19)
C18' C1' C4' C10' 179.96(16)
C17' C1' C4' C10' 61.9(2)
C19' C1' C4' C10' -62.0(2)
C10' C5' C6' C7' -1.5(3)
C10' C5' C6' C13' 178.27(16)
C5' C6' C7' N1' -179.46(15)
C13' C6' C7' N1' 0.8(2)
C5' C6' C7' C8' 1.6(2)
C13' C6' C7' C8' -178.13(16)
N1' C7' C8' C9' 179.72(15)
C6' C7' C8' C9' -1.4(2)
N1' C7' C8' C16' -1.4(2)
C6' C7' C8' C16' 177.55(16)
C7' C8' C9' O1' -179.01(14)
C16' C8' C9' O1' 2.1(2)
C7' C8' C9' C10' 1.0(3)
C16' C8' C9' C10' -177.91(16)
O1' C9' C10' C5' 179.24(14)
C8' C9' C10' C5' -0.8(2)
O1' C9' C10' C4' -0.9(2)
C8' C9' C10' C4' 179.12(16)
C6' C5' C10' C9' 1.0(2)
C6' C5' C10' C4' -178.87(16)
C3' C4' C10' C9' -0.1(2)
C1' C4' C10' C9' 179.54(15)
C3' C4' C10' C5' 179.73(17)
C1' C4' C10' C5' -0.6(3)
C5' C6' C13' C14' 147.09(17)
C7' C6' C13' C14' -33.1(2)
N1' C11' C14' C13' -51.2(2)
C6' C13' C14' C11' 57.3(2)
N1' C12' C15' C16' -50.3(2)
C9' C8' C16' C15' 150.07(17)
C7' C8' C16' C15' -28.8(2)
C12' C15' C16' C8' 53.6(2)
C6 C7 N1 C12 -174.41(16)
C8 C7 N1 C11 -175.20(16)
C15 C12 N1 C7 21.3(3)
C15 C12 N1 C11 -158.51(17)
C14 C11 N1 C7 22.2(3)
C14 C11 N1 C12 -157.98(17)
C6' C7' N1' C12' -172.55(16)
C8' C7' N1' C11' -174.46(16)
C15' C12' N1' C7' 20.3(2)
C15' C12' N1' C11' -158.96(16)
C14' C11' N1' C7' 19.9(2)
C14' C11' N1' C12' -160.87(16)
O2 C2 O1 C9 -177.53(15)
C3 C2 O1 C9 2.3(2)
C8 C9 O1 C2 178.85(15)
C10 C9 O1 C2 -1.0(2)
O2' C2' O1' C9' -178.19(15)
C3' C2' O1' C9' 1.8(2)
C8' C9' O1' C2' -179.98(15)
C10' C9' O1' C2' 0.0(2)

loop_
_cod_related_entry_id
_cod_related_entry_database
_cod_related_entry_code
1 ChemSpider 30651780
